data_1572010
loop_
_publ_author_name
'Wang, Xia'
'Wang, Shao-Jie'
'Xin, Xiaolan'
'An, Hao'
'Tu, Zhifeng'
'Yang, Hui'
'Wong, Ming Wah'
'Lu, Shenci'

_publ_section_title
;
 Enantioconvergent and diastereoselective synthesis of atropisomeric
 hydrazides bearing a cyclic quaternary stereocenter through ternary
 catalysis.
;
_journal_issue 33
_journal_name_full 'Chemical science'
_journal_page_first 13240
_journal_page_last 13249
_journal_paper_doi 10.1039/d4sc03190c
_journal_volume 15
_journal_year 2024
_chemical_formula_sum 'C36 H42 N4 O11'
_chemical_formula_weight 706.73
_space_group_crystal_system monoclinic
_space_group_IT_number 14
_space_group_name_Hall '-P 2ybc'
_space_group_name_H-M_alt 'P 1 21/c 1'
_atom_sites_solution_hydrogens mixed
_audit_creation_method SHELXL-2018/3
_audit_update_record
;
2023-03-22 deposited with the CCDC.	2024-06-27 downloaded from the CCDC.
;
_cell_angle_alpha 90
_cell_angle_beta 98.9652(7)
_cell_angle_gamma 90
_cell_formula_units_Z 4
_cell_length_a 15.78147(11)
_cell_length_b 14.09396(13)
_cell_length_c 16.78114(12)
_cell_measurement_temperature 301(2)
_cell_volume 3686.92(5)
_computing_structure_refinement 'SHELXL-2018/3 (Sheldrick, 2018)'
_computing_structure_solution 'SHELXT 2018/2 (Sheldrick, 2018)'
_diffrn_ambient_temperature 301(2)
_diffrn_measured_fraction_theta_full 0.997
_diffrn_measured_fraction_theta_max 0.951
_diffrn_radiation_type CuK\a
_diffrn_radiation_wavelength 1.54184
_diffrn_reflns_av_R_equivalents 0.0503
_diffrn_reflns_av_unetI/netI 0.0221
_diffrn_reflns_Laue_measured_fraction_full 0.997
_diffrn_reflns_Laue_measured_fraction_max 0.951
_diffrn_reflns_limit_h_max 19
_diffrn_reflns_limit_h_min -19
_diffrn_reflns_limit_k_max 14
_diffrn_reflns_limit_k_min -17
_diffrn_reflns_limit_l_max 20
_diffrn_reflns_limit_l_min -19
_diffrn_reflns_number 71352
_diffrn_reflns_point_group_measured_fraction_full 0.997
_diffrn_reflns_point_group_measured_fraction_max 0.951
_diffrn_reflns_theta_full 67.684
_diffrn_reflns_theta_max 76.415
_diffrn_reflns_theta_min 4.117
_exptl_absorpt_coefficient_mu 0.792
_exptl_crystal_density_diffrn 1.273
_exptl_crystal_F_000 1496
_refine_diff_density_max 0.411
_refine_diff_density_min -0.323
_refine_diff_density_rms 0.036
_refine_ls_extinction_coef 0.0024(2)
_refine_ls_extinction_expression Fc^*^=kFc[1+0.001xFc^2^\l^3^/sin(2\q)]^-1/4^
_refine_ls_extinction_method 'SHELXL-2018/3 (Sheldrick 2018)'
_refine_ls_goodness_of_fit_ref 1.059
_refine_ls_hydrogen_treatment mixed
_refine_ls_matrix_type full
_refine_ls_number_parameters 476
_refine_ls_number_reflns 7355
_refine_ls_number_restraints 0
_refine_ls_restrained_S_all 1.059
_refine_ls_R_factor_all 0.0522
_refine_ls_R_factor_gt 0.0489
_refine_ls_shift/su_max 0.001
_refine_ls_shift/su_mean 0.000
_refine_ls_structure_factor_coef Fsqd
_refine_ls_weighting_details 'w=1/[\s^2^(Fo^2^)+(0.0670P)^2^+1.1021P] where P=(Fo^2^+2Fc^2^)/3'
_refine_ls_weighting_scheme calc
_refine_ls_wR_factor_gt 0.1350
_refine_ls_wR_factor_ref 0.1379
_reflns_Friedel_coverage 0.000
_reflns_number_gt 6676
_reflns_number_total 7355
_reflns_threshold_expression 'I > 2\s(I)'
_cod_data_source_file d4sc03190c2.cif
_cod_data_source_block zhailele_0320_auto
_cod_depositor_comments 'Adding full bibliography for 1572009--1572010.cif.'
_cod_original_sg_symbol_H-M 'P 21/c'
_cod_database_code 1572010
_shelx_shelxl_version_number 2018/3
_shelx_space_group_comment
;
The symmetry employed for this shelxl refinement is uniquely defined
by the following loop, which should always be used as a source of
symmetry information in preference to the above space-group names.
They are only intended as comments.
;

loop_
_space_group_symop_operation_xyz
'x, y, z'
'-x, y+1/2, -z+1/2'
'-x, -y, -z'
'x, -y-1/2, z-1/2'

loop_
_atom_site_label
_atom_site_type_symbol
_atom_site_fract_x
_atom_site_fract_y
_atom_site_fract_z
_atom_site_U_iso_or_equiv
_atom_site_adp_type
_atom_site_occupancy
_atom_site_site_symmetry_order
_atom_site_calc_flag
_atom_site_refinement_flags_posn
_atom_site_refinement_flags_adp
_atom_site_refinement_flags_occupancy
_atom_site_disorder_assembly
_atom_site_disorder_group
O1 O 0.40088(8) 0.58682(9) 0.48339(7) 0.0576(3) Uani 1 1 d . . . . .
O2 O 0.06887(15) 0.47270(19) 0.71950(11) 0.1170(7) Uani 1 1 d . . . . .
O3 O 0.01484(14) 0.35989(15) 0.63991(14) 0.1138(7) Uani 1 1 d . . . . .
O4 O 0.17869(8) 0.50306(8) 0.22251(7) 0.0596(3) Uani 1 1 d . . . . .
O5 O 0.25726(7) 0.36849(8) 0.22505(6) 0.0489(3) Uani 1 1 d . . . . .
O6 O 0.28804(8) 0.85886(8) 0.29077(7) 0.0557(3) Uani 1 1 d . . . . .
O7 O 0.35695(8) 0.76665(8) 0.39047(7) 0.0601(3) Uani 1 1 d . . . . .
O8 O 0.01462(11) 0.7384(2) 0.08909(12) 0.1233(8) Uani 1 1 d . . . . .
O9 O 0.13504(11) 0.67729(13) 0.05680(8) 0.0851(5) Uani 1 1 d . . . . .
O10 O 0.42059(8) 0.65366(9) 0.23373(8) 0.0587(3) Uani 1 1 d . . . . .
O11 O 0.42831(7) 0.51732(8) 0.30551(7) 0.0485(3) Uani 1 1 d . . . . .
N1 N 0.26375(8) 0.45594(8) 0.33739(7) 0.0391(3) Uani 1 1 d . . . . .
N2 N 0.06138(12) 0.42871(15) 0.65577(12) 0.0777(5) Uani 1 1 d . . . . .
N3 N 0.31823(7) 0.61428(8) 0.30993(7) 0.0383(3) Uani 1 1 d . . . . .
N4 N 0.27490(8) 0.69853(8) 0.28487(7) 0.0405(3) Uani 1 1 d . . . . .
C1 C 0.28813(9) 0.55185(10) 0.36987(8) 0.0378(3) Uani 1 1 d . . . . .
C2 C 0.36128(10) 0.52700(11) 0.44141(8) 0.0432(3) Uani 1 1 d . . . . .
C3 C 0.36364(11) 0.42528(11) 0.44759(9) 0.0478(4) Uani 1 1 d . . . . .
H3 H 0.398235 0.391162 0.487548 0.057 Uiso 1 1 calc R U . . .
C4 C 0.30845(10) 0.38670(10) 0.38711(8) 0.0421(3) Uani 1 1 d . . . . .
C5 C 0.21369(10) 0.59982(11) 0.40319(9) 0.0450(3) Uani 1 1 d . . . . .
H5A H 0.232340 0.662183 0.423163 0.054 Uiso 1 1 calc R U . . .
H5B H 0.166723 0.608729 0.359136 0.054 Uiso 1 1 calc R U . . .
C6 C 0.18042(10) 0.54651(11) 0.46987(9) 0.0436(3) Uani 1 1 d . . . . .
C7 C 0.20493(12) 0.57407(13) 0.54993(10) 0.0541(4) Uani 1 1 d . . . . .
H7 H 0.247361 0.619886 0.562218 0.065 Uiso 1 1 calc R U . . .
C8 C 0.16762(12) 0.53488(14) 0.61127(11) 0.0597(4) Uani 1 1 d . . . . .
H8 H 0.182844 0.555158 0.664312 0.072 Uiso 1 1 calc R U . . .
C9 C 0.10734(11) 0.46507(13) 0.59175(11) 0.0561(4) Uani 1 1 d . . . . .
C10 C 0.08450(11) 0.43166(13) 0.51439(12) 0.0580(4) Uani 1 1 d . . . . .
H10 H 0.045614 0.382010 0.503437 0.070 Uiso 1 1 calc R U . . .
C11 C 0.12089(10) 0.47387(12) 0.45300(11) 0.0511(4) Uani 1 1 d . . . . .
H11 H 0.105230 0.453286 0.400099 0.061 Uiso 1 1 calc R U . . .
C12 C 0.28809(11) 0.28487(11) 0.37516(9) 0.0471(4) Uani 1 1 d . . . . .
C13 C 0.35417(13) 0.21949(12) 0.37653(11) 0.0595(4) Uani 1 1 d . . . . .
H13 H 0.410970 0.239650 0.385524 0.071 Uiso 1 1 calc R U . . .
C14 C 0.33507(17) 0.12410(14) 0.36442(13) 0.0728(6) Uani 1 1 d . . . . .
H14 H 0.379359 0.080525 0.364644 0.087 Uiso 1 1 calc R U . . .
C15 C 0.25178(17) 0.09323(14) 0.35214(13) 0.0734(6) Uani 1 1 d . . . . .
H15 H 0.239633 0.029200 0.343125 0.088 Uiso 1 1 calc R U . . .
C16 C 0.18613(15) 0.15722(14) 0.35318(13) 0.0700(5) Uani 1 1 d . . . . .
H16 H 0.129594 0.136225 0.346541 0.084 Uiso 1 1 calc R U . . .
C17 C 0.20422(13) 0.25271(12) 0.36409(11) 0.0583(4) Uani 1 1 d . . . . .
H17 H 0.159577 0.295796 0.363986 0.070 Uiso 1 1 calc R U . . .
C18 C 0.22770(9) 0.44537(10) 0.25652(9) 0.0417(3) Uani 1 1 d . . . . .
C19 C 0.23186(13) 0.34397(14) 0.13874(10) 0.0625(5) Uani 1 1 d . . . . .
C20 C 0.2704(2) 0.4188(2) 0.08966(13) 0.0957(8) Uani 1 1 d . . . . .
H20A H 0.240807 0.477870 0.092666 0.143 Uiso 1 1 calc R U . . .
H20B H 0.264755 0.398730 0.034416 0.143 Uiso 1 1 calc R U . . .
H20C H 0.330058 0.426988 0.110948 0.143 Uiso 1 1 calc R U . . .
C21 C 0.2746(2) 0.24876(18) 0.13363(14) 0.0919(8) Uani 1 1 d . . . . .
H21A H 0.335333 0.255184 0.150633 0.138 Uiso 1 1 calc R U . . .
H21B H 0.263979 0.226328 0.078969 0.138 Uiso 1 1 calc R U . . .
H21C H 0.251823 0.204253 0.168049 0.138 Uiso 1 1 calc R U . . .
C22 C 0.13664(17) 0.3358(2) 0.1174(2) 0.1104(10) Uani 1 1 d . . . . .
H22A H 0.114891 0.297112 0.156764 0.166 Uiso 1 1 calc R U . . .
H22B H 0.122461 0.307320 0.065115 0.166 Uiso 1 1 calc R U . . .
H22C H 0.111382 0.397852 0.116781 0.166 Uiso 1 1 calc R U . . .
C23 C 0.30743(9) 0.78230(10) 0.32011(9) 0.0425(3) Uani 1 1 d . . . . .
C24 C 0.39504(15) 0.84683(14) 0.43730(13) 0.0731(6) Uani 1 1 d . . . . .
H24 H 0.370685 0.906637 0.414356 0.088 Uiso 1 1 calc R U . . .
C25 C 0.4884(2) 0.8430(3) 0.4351(2) 0.1382(15) Uani 1 1 d . . . . .
H25A H 0.512092 0.787014 0.462677 0.207 Uiso 1 1 calc R U . . .
H25B H 0.515474 0.898158 0.461235 0.207 Uiso 1 1 calc R U . . .
H25C H 0.498085 0.841204 0.380086 0.207 Uiso 1 1 calc R U . . .
C26 C 0.3761(2) 0.8337(3) 0.52231(18) 0.1187(11) Uani 1 1 d . . . . .
H26A H 0.315182 0.832218 0.521488 0.178 Uiso 1 1 calc R U . . .
H26B H 0.400433 0.885395 0.555453 0.178 Uiso 1 1 calc R U . . .
H26C H 0.400780 0.775028 0.543893 0.178 Uiso 1 1 calc R U . . .
C27 C 0.23276(10) 0.70329(11) 0.20033(9) 0.0442(3) Uani 1 1 d . . . . .
H27A H 0.239098 0.642402 0.174968 0.053 Uiso 1 1 calc R U . . .
H27B H 0.261995 0.750333 0.172322 0.053 Uiso 1 1 calc R U . . .
C28 C 0.13887(10) 0.72793(12) 0.19005(10) 0.0520(4) Uani 1 1 d . . . . .
C29 C 0.09785(14) 0.76047(17) 0.24655(14) 0.0703(5) Uani 1 1 d . . . . .
H29A H 0.0369(16) 0.7789(17) 0.2360(14) 0.083(7) Uiso 1 1 d . . . . .
H29B H 0.1269(16) 0.7724(17) 0.3023(16) 0.083(7) Uiso 1 1 d . . . . .
C30 C 0.08832(13) 0.71576(18) 0.10832(13) 0.0729(6) Uani 1 1 d . . . . .
C31 C 0.0924(3) 0.6625(3) -0.02535(17) 0.1437(16) Uani 1 1 d . . . . .
H31 H 0.058289 0.708719 -0.054088 0.172 Uiso 1 1 calc R U . . .
C32 C 0.1052(4) 0.5805(3) -0.0555(2) 0.186(3) Uani 1 1 d . . . . .
H32A H 0.139750 0.536159 -0.024879 0.223 Uiso 1 1 calc R U . . .
H32B H 0.080008 0.565832 -0.107883 0.223 Uiso 1 1 calc R U . . .
C33 C 0.39364(9) 0.59961(11) 0.27938(9) 0.0421(3) Uani 1 1 d . . . . .
C34 C 0.50807(10) 0.48804(13) 0.27836(10) 0.0505(4) Uani 1 1 d . . . . .
H34 H 0.503694 0.498670 0.220146 0.061 Uiso 1 1 calc R U . . .
C35 C 0.58220(13) 0.54236(19) 0.32177(15) 0.0808(6) Uani 1 1 d . . . . .
H35A H 0.574336 0.608718 0.309986 0.121 Uiso 1 1 calc R U . . .
H35B H 0.634162 0.520938 0.304495 0.121 Uiso 1 1 calc R U . . .
H35C H 0.585882 0.532415 0.378800 0.121 Uiso 1 1 calc R U . . .
C36 C 0.51452(14) 0.38340(15) 0.29589(15) 0.0750(6) Uani 1 1 d . . . . .
H36A H 0.517618 0.373168 0.352824 0.113 Uiso 1 1 calc R U . . .
H36B H 0.565183 0.358473 0.278417 0.113 Uiso 1 1 calc R U . . .
H36C H 0.464888 0.351780 0.267604 0.113 Uiso 1 1 calc R U . . .

loop_
_atom_site_aniso_label
_atom_site_aniso_U_11
_atom_site_aniso_U_22
_atom_site_aniso_U_33
_atom_site_aniso_U_23
_atom_site_aniso_U_13
_atom_site_aniso_U_12
O1 0.0705(7) 0.0498(7) 0.0480(6) -0.0025(5) -0.0052(5) -0.0014(5)
O2 0.1296(17) 0.163(2) 0.0687(11) 0.0242(12) 0.0484(11) 0.0007(14)
O3 0.1143(14) 0.0929(13) 0.1512(18) 0.0378(12) 0.0740(14) -0.0065(11)
O4 0.0617(7) 0.0494(7) 0.0611(7) -0.0003(5) -0.0114(5) 0.0124(5)
O5 0.0617(6) 0.0439(6) 0.0394(5) -0.0022(4) 0.0030(4) 0.0080(5)
O6 0.0659(7) 0.0377(6) 0.0616(7) 0.0099(5) 0.0040(5) 0.0039(5)
O7 0.0766(8) 0.0394(6) 0.0567(7) 0.0027(5) -0.0133(6) -0.0012(5)
O8 0.0619(10) 0.200(2) 0.0985(13) 0.0199(14) -0.0183(9) 0.0182(12)
O9 0.0926(11) 0.1005(12) 0.0529(8) -0.0047(7) -0.0177(7) 0.0127(9)
O10 0.0556(7) 0.0597(7) 0.0654(7) 0.0202(6) 0.0232(5) 0.0043(5)
O11 0.0464(6) 0.0466(6) 0.0566(6) 0.0093(5) 0.0208(5) 0.0104(4)
N1 0.0451(6) 0.0334(6) 0.0390(6) 0.0017(5) 0.0074(5) 0.0030(5)
N2 0.0700(11) 0.0872(13) 0.0831(13) 0.0366(10) 0.0350(9) 0.0180(10)
N3 0.0419(6) 0.0338(6) 0.0402(6) 0.0062(5) 0.0094(5) 0.0052(5)
N4 0.0474(6) 0.0351(6) 0.0387(6) 0.0055(5) 0.0055(5) 0.0051(5)
C1 0.0437(7) 0.0344(7) 0.0361(6) 0.0020(5) 0.0090(5) 0.0022(5)
C2 0.0488(8) 0.0447(8) 0.0363(7) 0.0018(6) 0.0069(6) 0.0037(6)
C3 0.0581(9) 0.0437(8) 0.0403(7) 0.0066(6) 0.0038(6) 0.0088(7)
C4 0.0508(8) 0.0373(8) 0.0401(7) 0.0056(6) 0.0132(6) 0.0071(6)
C5 0.0514(8) 0.0391(8) 0.0474(8) 0.0032(6) 0.0171(6) 0.0067(6)
C6 0.0463(7) 0.0384(8) 0.0491(8) 0.0016(6) 0.0171(6) 0.0060(6)
C7 0.0612(9) 0.0530(10) 0.0510(9) -0.0044(7) 0.0180(7) -0.0037(7)
C8 0.0664(10) 0.0675(11) 0.0480(9) 0.0035(8) 0.0175(8) 0.0080(9)
C9 0.0544(9) 0.0581(10) 0.0605(10) 0.0189(8) 0.0240(8) 0.0144(8)
C10 0.0487(9) 0.0478(9) 0.0810(12) 0.0069(8) 0.0213(8) -0.0007(7)
C11 0.0480(8) 0.0511(9) 0.0565(9) -0.0038(7) 0.0150(7) 0.0023(7)
C12 0.0653(9) 0.0365(8) 0.0411(7) 0.0047(6) 0.0133(7) 0.0057(7)
C13 0.0731(11) 0.0453(9) 0.0613(10) 0.0085(7) 0.0143(8) 0.0131(8)
C14 0.1051(17) 0.0428(10) 0.0741(12) 0.0077(9) 0.0257(11) 0.0217(10)
C15 0.1181(19) 0.0375(9) 0.0680(12) 0.0007(8) 0.0249(11) -0.0029(10)
C16 0.0895(14) 0.0494(11) 0.0739(12) -0.0003(9) 0.0210(10) -0.0134(9)
C17 0.0696(11) 0.0425(9) 0.0651(10) 0.0031(7) 0.0177(8) 0.0007(8)
C18 0.0431(7) 0.0376(7) 0.0438(7) 0.0014(6) 0.0046(6) -0.0005(6)
C19 0.0775(12) 0.0617(11) 0.0441(8) -0.0118(8) -0.0042(8) 0.0067(9)
C20 0.138(2) 0.0998(19) 0.0524(11) 0.0115(12) 0.0251(13) 0.0140(17)
C21 0.127(2) 0.0754(15) 0.0693(13) -0.0264(11) 0.0015(13) 0.0235(14)
C22 0.0805(16) 0.113(2) 0.124(2) -0.0521(18) -0.0265(15) -0.0029(15)
C23 0.0442(7) 0.0390(8) 0.0451(7) 0.0055(6) 0.0093(6) 0.0022(6)
C24 0.0874(14) 0.0469(10) 0.0740(12) -0.0012(9) -0.0216(10) -0.0084(9)
C25 0.097(2) 0.219(4) 0.098(2) -0.025(2) 0.0136(16) -0.072(3)
C26 0.121(2) 0.144(3) 0.096(2) -0.060(2) 0.0326(17) -0.022(2)
C27 0.0497(8) 0.0447(8) 0.0381(7) 0.0074(6) 0.0069(6) 0.0043(6)
C28 0.0482(8) 0.0538(10) 0.0531(9) 0.0151(7) 0.0054(7) 0.0011(7)
C29 0.0550(10) 0.0873(15) 0.0706(13) 0.0166(11) 0.0163(9) 0.0160(10)
C30 0.0595(11) 0.0891(15) 0.0647(12) 0.0145(11) -0.0068(9) -0.0012(10)
C31 0.200(4) 0.136(3) 0.0680(16) -0.0216(18) -0.062(2) 0.041(3)
C32 0.278(6) 0.154(4) 0.091(2) -0.047(2) -0.077(3) 0.096(4)
C33 0.0442(7) 0.0409(8) 0.0420(7) 0.0040(6) 0.0093(6) 0.0009(6)
C34 0.0438(8) 0.0631(10) 0.0477(8) 0.0012(7) 0.0166(6) 0.0094(7)
C35 0.0526(10) 0.1049(18) 0.0828(14) 0.0034(13) 0.0043(10) -0.0053(11)
C36 0.0747(13) 0.0639(13) 0.0934(15) 0.0047(11) 0.0345(11) 0.0254(10)

loop_
_atom_type_symbol
_atom_type_description
_atom_type_scat_dispersion_real
_atom_type_scat_dispersion_imag
_atom_type_scat_source
C C 0.0181 0.0091 'International Tables Vol C Tables 4.2.6.8 and 6.1.1.4'
H H 0.0000 0.0000 'International Tables Vol C Tables 4.2.6.8 and 6.1.1.4'
N N 0.0311 0.0180 'International Tables Vol C Tables 4.2.6.8 and 6.1.1.4'
O O 0.0492 0.0322 'International Tables Vol C Tables 4.2.6.8 and 6.1.1.4'

loop_
_geom_angle_atom_site_label_1
_geom_angle_atom_site_label_2
_geom_angle_atom_site_label_3
_geom_angle
_geom_angle_site_symmetry_1
_geom_angle_site_symmetry_3
_geom_angle_publ_flag
C18 O5 C19 121.52(12) . . ?
C23 O7 C24 119.23(13) . . ?
C30 O9 C31 116.9(2) . . ?
C33 O11 C34 118.28(12) . . ?
C18 N1 C4 126.59(12) . . ?
C18 N1 C1 119.80(11) . . ?
C4 N1 C1 109.74(11) . . ?
O3 N2 O2 124.4(2) . . ?
O3 N2 C9 117.6(2) . . ?
O2 N2 C9 117.9(2) . . ?
C33 N3 N4 115.04(11) . . ?
C33 N3 C1 123.55(11) . . ?
N4 N3 C1 121.19(11) . . ?
C23 N4 N3 117.63(11) . . ?
C23 N4 C27 117.08(12) . . ?
N3 N4 C27 117.00(11) . . ?
N3 C1 N1 112.73(11) . . ?
N3 C1 C5 109.45(11) . . ?
N1 C1 C5 111.43(12) . . ?
N3 C1 C2 112.29(11) . . ?
N1 C1 C2 101.25(11) . . ?
C5 C1 C2 109.46(11) . . ?
O1 C2 C3 130.43(14) . . ?
O1 C2 C1 122.82(14) . . ?
C3 C2 C1 106.58(13) . . ?
C4 C3 C2 110.02(13) . . ?
C3 C4 N1 112.00(13) . . ?
C3 C4 C12 126.63(14) . . ?
N1 C4 C12 121.14(13) . . ?
C6 C5 C1 115.19(12) . . ?
C11 C6 C7 118.63(14) . . ?
C11 C6 C5 121.24(14) . . ?
C7 C6 C5 119.99(14) . . ?
C8 C7 C6 121.43(17) . . ?
C9 C8 C7 118.02(17) . . ?
C8 C9 C10 122.75(15) . . ?
C8 C9 N2 118.38(18) . . ?
C10 C9 N2 118.76(18) . . ?
C9 C10 C11 118.40(17) . . ?
C6 C11 C10 120.62(16) . . ?
C17 C12 C13 119.00(16) . . ?
C17 C12 C4 121.31(15) . . ?
C13 C12 C4 119.68(16) . . ?
C14 C13 C12 119.7(2) . . ?
C15 C14 C13 120.80(19) . . ?
C14 C15 C16 119.80(19) . . ?
C15 C16 C17 120.0(2) . . ?
C16 C17 C12 120.69(18) . . ?
O4 C18 O5 127.26(14) . . ?
O4 C18 N1 121.58(14) . . ?
O5 C18 N1 111.11(12) . . ?
O5 C19 C22 111.12(18) . . ?
O5 C19 C21 101.97(15) . . ?
C22 C19 C21 111.1(2) . . ?
O5 C19 C20 107.29(17) . . ?
C22 C19 C20 113.3(2) . . ?
C21 C19 C20 111.4(2) . . ?
O6 C23 O7 126.02(14) . . ?
O6 C23 N4 122.40(14) . . ?
O7 C23 N4 111.47(12) . . ?
O7 C24 C25 106.7(2) . . ?
O7 C24 C26 106.79(19) . . ?
C25 C24 C26 111.2(2) . . ?
N4 C27 C28 114.20(12) . . ?
C29 C28 C30 116.96(18) . . ?
C29 C28 C27 125.86(17) . . ?
C30 C28 C27 117.17(16) . . ?
O8 C30 O9 122.9(2) . . ?
O8 C30 C28 125.2(2) . . ?
O9 C30 C28 111.93(17) . . ?
C32 C31 O9 115.0(3) . . ?
O10 C33 O11 126.50(14) . . ?
O10 C33 N3 123.43(14) . . ?
O11 C33 N3 110.03(12) . . ?
O11 C34 C35 110.54(15) . . ?
O11 C34 C36 104.53(13) . . ?
C35 C34 C36 112.59(18) . . ?

loop_
_geom_bond_atom_site_label_1
_geom_bond_atom_site_label_2
_geom_bond_distance
_geom_bond_site_symmetry_2
_geom_bond_publ_flag
O1 C2 1.2085(19) . ?
O2 N2 1.226(3) . ?
O3 N2 1.221(3) . ?
O4 C18 1.2031(18) . ?
O5 C18 1.3219(18) . ?
O5 C19 1.4823(19) . ?
O6 C23 1.2057(18) . ?
O7 C23 1.3289(19) . ?
O7 C24 1.452(2) . ?
O8 C30 1.201(3) . ?
O9 C30 1.336(3) . ?
O9 C31 1.452(3) . ?
O10 C33 1.2040(18) . ?
O11 C33 1.3273(18) . ?
O11 C34 1.4633(17) . ?
N1 C18 1.3954(18) . ?
N1 C4 1.4009(18) . ?
N1 C1 1.4856(18) . ?
N2 C9 1.478(2) . ?
N3 C33 1.3828(18) . ?
N3 N4 1.4016(16) . ?
N3 C1 1.4699(17) . ?
N4 C23 1.3829(19) . ?
N4 C27 1.4715(18) . ?
C1 C5 1.5343(19) . ?
C1 C2 1.570(2) . ?
C2 C3 1.437(2) . ?
C3 C4 1.345(2) . ?
C4 C12 1.478(2) . ?
C5 C6 1.508(2) . ?
C6 C11 1.389(2) . ?
C6 C7 1.394(2) . ?
C7 C8 1.379(2) . ?
C8 C9 1.372(3) . ?
C9 C10 1.375(3) . ?
C10 C11 1.389(2) . ?
C12 C17 1.384(3) . ?
C12 C13 1.389(2) . ?
C13 C14 1.386(3) . ?
C14 C15 1.369(3) . ?
C15 C16 1.376(3) . ?
C16 C17 1.382(3) . ?
C19 C22 1.494(3) . ?
C19 C21 1.511(3) . ?
C19 C20 1.522(3) . ?
C24 C25 1.480(4) . ?
C24 C26 1.514(4) . ?
C27 C28 1.505(2) . ?
C28 C29 1.311(3) . ?
C28 C30 1.485(3) . ?
C31 C32 1.290(5) . ?
C34 C35 1.490(3) . ?
C34 C36 1.504(3) . ?
